data_7238296
loop_
_publ_author_name
'Chen, Man-Sheng'
'Su, Zhi'
'Chen, Min'
'Chen, Shui-Sheng'
'Li, Yi-Zhi'
'Sun, Wei-Yin'

_publ_section_title
;
 Three-dimensional lanthanide--silver heterometallic coordination
 polymers: syntheses, structures and properties
;
_journal_issue 10
_journal_name_full CrystEngComm
_journal_page_first 3267
_journal_paper_doi 10.1039/c005207h
_journal_volume 12
_journal_year 2010
_chemical_formula_sum 'C28 H22 Ag N4 O13 Sm'
_chemical_formula_weight 880.72
_space_group_IT_number 15
_space_group_name_Hall '-C 2yc'
_space_group_name_H-M_alt 'C 1 2/c 1'
_symmetry_cell_setting monoclinic
_symmetry_space_group_name_Hall '-C 2yc'
_symmetry_space_group_name_H-M 'C 1 2/c 1'
_atom_sites_solution_hydrogens geom
_atom_sites_solution_primary direct
_atom_sites_solution_secondary difmap
_audit_creation_method SHELXL-97
_cell_angle_alpha 90.00
_cell_angle_beta 110.706(2)
_cell_angle_gamma 90.00
_cell_formula_units_Z 8
_cell_length_a 27.543(3)
_cell_length_b 10.8090(11)
_cell_length_c 20.637(2)
_cell_measurement_temperature 293(2)
_cell_volume 5747.0(10)
_computing_structure_refinement 'SHELXL-97 (Sheldrick, 1997)'
_computing_structure_solution 'SHELXS-97 (Sheldrick, 1990)'
_diffrn_ambient_temperature 293(2)
_diffrn_measured_fraction_theta_full 0.998
_diffrn_measured_fraction_theta_max 0.998
_diffrn_radiation_monochromator graphite
_diffrn_radiation_source 'fine-focus sealed tube'
_diffrn_radiation_type MoK\a
_diffrn_radiation_wavelength 0.71073
_diffrn_reflns_av_R_equivalents 0.0523
_diffrn_reflns_av_sigmaI/netI 0.0479
_diffrn_reflns_limit_h_max 27
_diffrn_reflns_limit_h_min -32
_diffrn_reflns_limit_k_max 12
_diffrn_reflns_limit_k_min -12
_diffrn_reflns_limit_l_max 24
_diffrn_reflns_limit_l_min -20
_diffrn_reflns_number 13921
_diffrn_reflns_theta_full 25.02
_diffrn_reflns_theta_max 25.02
_diffrn_reflns_theta_min 2.04
_exptl_absorpt_coefficient_mu 2.784
_exptl_absorpt_correction_T_max 0.7682
_exptl_absorpt_correction_T_min 0.5795
_exptl_absorpt_correction_type multi-scan
_exptl_absorpt_process_details 'SADABS; Bruker, 2000'
_exptl_crystal_density_diffrn 2.036
_exptl_crystal_density_method 'not measured'
_exptl_crystal_F_000 3448
_exptl_crystal_size_max 0.22
_exptl_crystal_size_mid 0.18
_exptl_crystal_size_min 0.10
_refine_diff_density_max 3.268
_refine_diff_density_min -1.932
_refine_diff_density_rms 0.157
_refine_ls_extinction_method none
_refine_ls_goodness_of_fit_ref 1.041
_refine_ls_hydrogen_treatment constr
_refine_ls_matrix_type full
_refine_ls_number_parameters 429
_refine_ls_number_reflns 5064
_refine_ls_number_restraints 0
_refine_ls_restrained_S_all 1.041
_refine_ls_R_factor_all 0.0461
_refine_ls_R_factor_gt 0.0401
_refine_ls_shift/su_max 0.001
_refine_ls_shift/su_mean 0.000
_refine_ls_structure_factor_coef Fsqd
_refine_ls_weighting_details 'calc w=1/[\s^2^(Fo^2^)+(0.0737P)^2^+12.3585P] where P=(Fo^2^+2Fc^2^)/3'
_refine_ls_weighting_scheme calc
_refine_ls_wR_factor_gt 0.1140
_refine_ls_wR_factor_ref 0.1180
_reflns_number_gt 4344
_reflns_number_total 5064
_reflns_threshold_expression >2sigma(I)
_cod_data_source_file c005207h.txt
_cod_data_source_block 2
_cod_depositor_comments
;
The following automatic conversions were performed:

data item '_symmetry_cell_setting' value 'Monoclinic' was changed to
'monoclinic' in accordance with the
/home/saulius/struct/COD-crude-data/automatic-downloads/DataCite-retrospective/RSC/depositions/lib/dictionaries/cif_core.dic
dictionary named 'cif_core.dic' version 2.4.2 last updated on
2011-04-26.

Automatic conversion script
Id: cif_fix_values 6909 2019-04-08 15:41:33Z antanas 
;
_cod_original_cell_volume 5747.1(11)
_cod_original_sg_symbol_H-M 'C2/c '
_cod_database_code 7238296

loop_
_symmetry_equiv_pos_as_xyz
'x, y, z'
'-x, y, -z+1/2'
'x+1/2, y+1/2, z'
'-x+1/2, y+1/2, -z+1/2'
'-x, -y, -z'
'x, -y, z-1/2'
'-x+1/2, -y+1/2, -z'
'x+1/2, -y+1/2, z-1/2'

loop_
_atom_site_label
_atom_site_type_symbol
_atom_site_fract_x
_atom_site_fract_y
_atom_site_fract_z
_atom_site_U_iso_or_equiv
_atom_site_adp_type
_atom_site_occupancy
_atom_site_symmetry_multiplicity
_atom_site_calc_flag
_atom_site_refinement_flags
Ag1 Ag 0.51774(2) 0.94937(8) 0.33570(3) 0.0623(2) Uani 1 1 d .
Sm1 Sm 0.051271(10) 0.87494(3) 0.468847(13) 0.01556(12) Uani 1 1 d .
C1 C 0.0955(2) 0.8869(5) 0.3627(3) 0.0233(13) Uani 1 1 d .
C2 C 0.1191(2) 0.9045(5) 0.3074(3) 0.0220(13) Uani 1 1 d .
C3 C 0.1725(2) 0.9088(6) 0.3254(3) 0.0257(13) Uani 1 1 d .
H3 H 0.1938 0.8896 0.3704 0.031 Uiso 1 1 calc R
C4 C 0.1943(2) 0.9411(6) 0.2774(3) 0.0238(13) Uani 1 1 d .
C5 C 0.1627(2) 0.9692(5) 0.2107(3) 0.0233(13) Uani 1 1 d .
H5 H 0.1773 0.9965 0.1790 0.028 Uiso 1 1 calc R
C6 C 0.1096(2) 0.9571(5) 0.1907(3) 0.0204(12) Uani 1 1 d .
C7 C 0.0775(2) 0.9792(5) 0.1171(3) 0.0222(13) Uani 1 1 d .
C8 C 0.0872(2) 0.9243(6) 0.2390(3) 0.0237(13) Uani 1 1 d .
H8 H 0.0514 0.9157 0.2257 0.028 Uiso 1 1 calc R
C9 C 0.2758(2) 1.0271(7) 0.2760(3) 0.0318(15) Uani 1 1 d .
C10 C 0.3336(2) 1.0043(6) 0.2993(3) 0.0273(14) Uani 1 1 d .
C11 C 0.3550(3) 0.8875(7) 0.3075(3) 0.0364(16) Uani 1 1 d .
H11 H 0.3342 0.8176 0.3020 0.044 Uiso 1 1 calc R
C12 C 0.4079(3) 0.8764(7) 0.3240(4) 0.0406(18) Uani 1 1 d .
H12 H 0.4223 0.7975 0.3301 0.049 Uiso 1 1 calc R
C13 C 0.4182(3) 1.0858(7) 0.3252(4) 0.0403(17) Uani 1 1 d .
H13 H 0.4399 1.1544 0.3324 0.048 Uiso 1 1 calc R
C14 C 0.3660(3) 1.1040(7) 0.3085(4) 0.0367(16) Uani 1 1 d .
H14 H 0.3526 1.1838 0.3034 0.044 Uiso 1 1 calc R
C15 C 0.0904(2) 0.6303(5) 0.4914(3) 0.0220(13) Uani 1 1 d .
C16 C 0.1075(2) 0.5002(5) 0.5069(3) 0.0224(12) Uani 1 1 d .
C17 C 0.1594(2) 0.4679(5) 0.5338(3) 0.0224(12) Uani 1 1 d .
H17 H 0.1847 0.5292 0.5456 0.027 Uiso 1 1 calc R
C18 C 0.1739(2) 0.3447(6) 0.5432(3) 0.0240(13) Uani 1 1 d .
C19 C 0.1362(2) 0.2513(6) 0.5238(3) 0.0264(13) Uani 1 1 d .
H19 H 0.1459 0.1684 0.5284 0.032 Uiso 1 1 calc R
C20 C 0.0832(2) 0.2850(5) 0.4973(3) 0.0222(12) Uani 1 1 d .
C21 C 0.0429(2) 0.1883(6) 0.4718(3) 0.0250(13) Uani 1 1 d .
C22 C 0.0696(2) 0.4083(5) 0.4912(3) 0.0212(12) Uani 1 1 d .
H22 H 0.0347 0.4304 0.4764 0.025 Uiso 1 1 calc R
C23 C 0.2467(2) 0.2115(6) 0.6080(3) 0.0322(15) Uani 1 1 d .
C24 C 0.3035(2) 0.1831(6) 0.6250(3) 0.0290(14) Uani 1 1 d .
C25 C 0.3419(2) 0.2709(7) 0.6349(4) 0.0381(16) Uani 1 1 d .
H25 H 0.3340 0.3548 0.6300 0.046 Uiso 1 1 calc R
C26 C 0.3925(3) 0.2302(8) 0.6522(4) 0.0465(19) Uani 1 1 d .
H26 H 0.4186 0.2892 0.6608 0.056 Uiso 1 1 calc R
C27 C 0.3692(3) 0.0296(7) 0.6483(3) 0.0378(17) Uani 1 1 d .
H27 H 0.3782 -0.0537 0.6525 0.045 Uiso 1 1 calc R
C28 C 0.3180(2) 0.0599(6) 0.6330(3) 0.0337(15) Uani 1 1 d .
H28 H 0.2933 -0.0016 0.6280 0.040 Uiso 1 1 calc R
N1 N 0.4390(2) 0.9725(6) 0.3315(3) 0.0420(15) Uani 1 1 d .
N2 N 0.24891(18) 0.9427(5) 0.2978(2) 0.0281(12) Uani 1 1 d .
H2 H 0.2661 0.8863 0.3260 0.034 Uiso 1 1 calc R
N3 N 0.4060(2) 0.1113(6) 0.6573(3) 0.0377(14) Uani 1 1 d .
N4 N 0.22714(17) 0.3124(5) 0.5695(3) 0.0272(11) Uani 1 1 d .
H4 H 0.2485 0.3608 0.5602 0.033 Uiso 1 1 calc R
O1 O 0.04790(16) 0.8700(4) 0.3455(2) 0.0350(11) Uani 1 1 d .
O2 O 0.12447(16) 0.8908(4) 0.4249(2) 0.0322(11) Uani 1 1 d .
O3 O 0.03420(15) 0.9262(4) 0.0938(2) 0.0309(10) Uani 1 1 d .
O4 O 0.09514(16) 1.0468(4) 0.0816(2) 0.0301(10) Uani 1 1 d .
O5 O 0.25678(18) 1.1161(4) 0.2394(3) 0.0433(13) Uani 1 1 d .
O6 O 0.05101(17) 0.6525(4) 0.4385(2) 0.0323(11) Uani 1 1 d .
O7 O 0.11509(15) 0.7158(4) 0.5304(2) 0.0276(9) Uani 1 1 d .
O8 O -0.00214(15) 0.2120(4) 0.4687(2) 0.0297(10) Uani 1 1 d .
O9 O 0.05731(17) 0.0875(4) 0.4528(2) 0.0339(10) Uani 1 1 d .
O10 O 0.2214(2) 0.1408(6) 0.6285(4) 0.072(2) Uani 1 1 d .
O1W O 0.2194(2) 0.0090(5) 0.4873(3) 0.0555(15) Uani 1 1 d .
H1WC H 0.1903 -0.0270 0.4686 0.067 Uiso 1 1 d R
H1WD H 0.2196 0.0433 0.5245 0.067 Uiso 1 1 d R
O3W O 0.5000 0.1720(7) 0.2500 0.058(2) Uani 1 2 d S
H3WD H 0.4806 0.2308 0.2534 0.069 Uiso 0.50 1 d PR
H3WB H 0.5287 0.1746 0.2839 0.069 Uiso 0.50 1 d PR
O4W O -0.0080(6) 0.1563(15) 0.3054(9) 0.113(6) Uani 0.50 1 d P
H4WB H -0.0163 0.1112 0.2694 0.135 Uiso 0.50 1 d PR
H4WC H 0.0007 0.1106 0.3413 0.135 Uiso 0.50 1 d PR
O2W O 0.21660(18) 0.7670(5) 0.6101(3) 0.0518(14) Uani 1 1 d .
H2WA H 0.2231 0.8035 0.6488 0.062 Uiso 1 1 d R
H2WB H 0.1840 0.7573 0.5914 0.062 Uiso 1 1 d R

loop_
_atom_site_aniso_label
_atom_site_aniso_U_11
_atom_site_aniso_U_22
_atom_site_aniso_U_33
_atom_site_aniso_U_23
_atom_site_aniso_U_13
_atom_site_aniso_U_12
Ag1 0.0225(3) 0.1078(6) 0.0596(4) 0.0134(4) 0.0180(3) 0.0180(3)
Sm1 0.01367(18) 0.01707(18) 0.01558(18) -0.00003(11) 0.00474(12) 0.00083(10)
C1 0.020(3) 0.029(3) 0.023(3) 0.004(2) 0.010(3) 0.005(2)
C2 0.022(3) 0.028(3) 0.018(3) 0.004(2) 0.010(2) 0.001(2)
C3 0.021(3) 0.037(4) 0.018(3) 0.004(3) 0.006(2) -0.001(3)
C4 0.015(3) 0.037(4) 0.019(3) -0.001(3) 0.006(2) 0.000(2)
C5 0.021(3) 0.035(3) 0.016(3) -0.001(2) 0.010(2) -0.002(3)
C6 0.019(3) 0.024(3) 0.018(3) 0.000(2) 0.007(2) 0.000(2)
C7 0.017(3) 0.027(3) 0.020(3) -0.004(2) 0.002(2) 0.004(2)
C8 0.016(3) 0.031(3) 0.023(3) 0.004(3) 0.006(2) -0.001(2)
C9 0.020(3) 0.050(4) 0.027(3) -0.008(3) 0.010(3) -0.001(3)
C10 0.016(3) 0.044(4) 0.022(3) 0.003(3) 0.006(2) 0.001(3)
C11 0.027(4) 0.051(5) 0.033(4) 0.004(3) 0.015(3) -0.004(3)
C12 0.029(4) 0.050(5) 0.043(4) 0.007(3) 0.014(3) 0.010(3)
C13 0.024(3) 0.052(5) 0.045(4) -0.006(4) 0.012(3) -0.006(3)
C14 0.026(4) 0.048(4) 0.040(4) -0.001(3) 0.015(3) 0.001(3)
C15 0.022(3) 0.023(3) 0.025(3) 0.004(2) 0.013(3) 0.005(2)
C16 0.027(3) 0.020(3) 0.020(3) 0.002(2) 0.009(2) 0.003(2)
C17 0.022(3) 0.023(3) 0.024(3) 0.000(2) 0.009(2) 0.002(2)
C18 0.018(3) 0.031(3) 0.025(3) -0.005(3) 0.010(2) -0.001(2)
C19 0.026(3) 0.020(3) 0.036(3) 0.001(3) 0.014(3) 0.007(2)
C20 0.020(3) 0.021(3) 0.026(3) 0.002(2) 0.010(2) 0.000(2)
C21 0.027(3) 0.027(4) 0.022(3) 0.009(3) 0.011(3) 0.000(3)
C22 0.016(3) 0.023(3) 0.026(3) 0.004(2) 0.007(2) 0.005(2)
C23 0.022(3) 0.040(4) 0.036(4) 0.009(3) 0.012(3) 0.007(3)
C24 0.023(3) 0.038(4) 0.026(3) 0.005(3) 0.009(3) 0.007(3)
C25 0.027(3) 0.039(4) 0.050(4) 0.010(3) 0.016(3) 0.009(3)
C26 0.026(4) 0.061(5) 0.051(5) 0.006(4) 0.012(3) -0.008(3)
C27 0.037(4) 0.042(4) 0.036(4) 0.002(3) 0.015(3) 0.016(3)
C28 0.026(3) 0.038(4) 0.034(4) 0.006(3) 0.006(3) 0.004(3)
N1 0.022(3) 0.071(5) 0.035(3) 0.004(3) 0.012(2) 0.001(3)
N2 0.013(2) 0.049(3) 0.020(3) 0.007(2) 0.004(2) 0.002(2)
N3 0.022(3) 0.055(4) 0.037(3) 0.008(3) 0.012(3) 0.012(3)
N4 0.017(2) 0.028(3) 0.038(3) 0.006(2) 0.010(2) 0.003(2)
O1 0.019(2) 0.063(3) 0.024(2) 0.006(2) 0.0097(18) 0.000(2)
O2 0.024(2) 0.056(3) 0.018(2) 0.0008(19) 0.0090(19) -0.002(2)
O3 0.017(2) 0.047(3) 0.026(2) -0.006(2) 0.0039(17) -0.002(2)
O4 0.026(2) 0.041(3) 0.022(2) 0.0091(19) 0.0056(18) 0.0000(19)
O5 0.022(2) 0.050(3) 0.053(3) 0.014(3) 0.008(2) 0.004(2)
O6 0.034(3) 0.021(2) 0.029(2) 0.0008(18) -0.005(2) 0.0042(18)
O7 0.029(2) 0.017(2) 0.028(2) -0.0041(18) 0.0003(18) 0.0012(17)
O8 0.024(2) 0.029(2) 0.038(2) 0.0093(19) 0.0133(19) 0.0002(18)
O9 0.037(3) 0.021(2) 0.045(3) -0.002(2) 0.017(2) -0.0046(19)
O10 0.026(3) 0.093(5) 0.101(5) 0.068(4) 0.026(3) 0.017(3)
O1W 0.042(3) 0.076(4) 0.045(3) -0.004(3) 0.011(2) -0.021(3)
O3W 0.065(5) 0.037(4) 0.083(6) 0.000 0.041(5) 0.000
O4W 0.068(10) 0.104(12) 0.129(14) 0.030(10) -0.011(9) -0.034(9)
O2W 0.034(3) 0.070(4) 0.044(3) -0.006(3) 0.004(2) 0.002(3)

loop_
_atom_type_symbol
_atom_type_description
_atom_type_scat_dispersion_real
_atom_type_scat_dispersion_imag
_atom_type_scat_source
C C 0.0033 0.0016 'International Tables Vol C Tables 4.2.6.8 and 6.1.1.4'
H H 0.0000 0.0000 'International Tables Vol C Tables 4.2.6.8 and 6.1.1.4'
N N 0.0061 0.0033 'International Tables Vol C Tables 4.2.6.8 and 6.1.1.4'
O O 0.0106 0.0060 'International Tables Vol C Tables 4.2.6.8 and 6.1.1.4'
Ag Ag -0.8971 1.1015 'International Tables Vol C Tables 4.2.6.8 and 6.1.1.4'
Sm Sm -0.1638 3.4418 'International Tables Vol C Tables 4.2.6.8 and 6.1.1.4'

loop_
_geom_angle_atom_site_label_1
_geom_angle_atom_site_label_2
_geom_angle_atom_site_label_3
_geom_angle
_geom_angle_site_symmetry_1
_geom_angle_site_symmetry_3
N3 Ag1 N1 168.8(2) 5_666 .
N3 Ag1 Ag1 89.09(15) 5_666 2_655
N1 Ag1 Ag1 92.51(15) . 2_655
O3 Sm1 O9 78.17(16) 2 1_565
O3 Sm1 O4 121.87(15) 2 6_576
O9 Sm1 O4 75.55(16) 1_565 6_576
O3 Sm1 O8 74.66(14) 2 5_566
O9 Sm1 O8 123.39(15) 1_565 5_566
O4 Sm1 O8 78.35(15) 6_576 5_566
O3 Sm1 O7 148.49(15) 2 .
O9 Sm1 O7 133.28(14) 1_565 .
O4 Sm1 O7 73.73(14) 6_576 .
O8 Sm1 O7 83.29(14) 5_566 .
O3 Sm1 O6 100.31(15) 2 .
O9 Sm1 O6 155.59(17) 1_565 .
O4 Sm1 O6 123.27(14) 6_576 .
O8 Sm1 O6 78.56(16) 5_566 .
O7 Sm1 O6 52.60(13) . .
O3 Sm1 O2 124.99(14) 2 .
O9 Sm1 O2 76.92(16) 1_565 .
O4 Sm1 O2 97.82(14) 6_576 .
O8 Sm1 O2 156.47(14) 5_566 .
O7 Sm1 O2 73.42(14) . .
O6 Sm1 O2 84.57(15) . .
O3 Sm1 O1 76.91(14) 2 .
O9 Sm1 O1 81.76(16) 1_565 .
O4 Sm1 O1 145.70(14) 6_576 .
O8 Sm1 O1 135.95(14) 5_566 .
O7 Sm1 O1 105.72(14) . .
O6 Sm1 O1 74.25(15) . .
O2 Sm1 O1 51.53(14) . .
O1 C1 O2 121.6(5) . .
O1 C1 C2 119.6(5) . .
O2 C1 C2 118.8(5) . .
C3 C2 C8 119.8(5) . .
C3 C2 C1 120.1(5) . .
C8 C2 C1 119.9(5) . .
C4 C3 C2 120.6(5) . .
C4 C3 H3 119.7 . .
C2 C3 H3 119.7 . .
C3 C4 C5 119.7(5) . .
C3 C4 N2 118.7(5) . .
C5 C4 N2 121.6(5) . .
C6 C5 C4 120.5(5) . .
C6 C5 H5 119.8 . .
C4 C5 H5 119.8 . .
C5 C6 C8 120.1(5) . .
C5 C6 C7 118.6(5) . .
C8 C6 C7 121.2(5) . .
O4 C7 O3 123.8(5) . .
O4 C7 C6 118.6(5) . .
O3 C7 C6 117.5(5) . .
C6 C8 C2 119.0(5) . .
C6 C8 H8 120.5 . .
C2 C8 H8 120.5 . .
O5 C9 N2 124.9(6) . .
O5 C9 C10 119.9(6) . .
N2 C9 C10 115.2(6) . .
C14 C10 C11 118.4(6) . .
C14 C10 C9 118.5(6) . .
C11 C10 C9 122.9(6) . .
C12 C11 C10 118.5(6) . .
C12 C11 H11 120.7 . .
C10 C11 H11 120.7 . .
N1 C12 C11 123.0(7) . .
N1 C12 H12 118.5 . .
C11 C12 H12 118.5 . .
N1 C13 C14 122.0(7) . .
N1 C13 H13 119.0 . .
C14 C13 H13 119.0 . .
C10 C14 C13 119.8(7) . .
C10 C14 H14 120.1 . .
C13 C14 H14 120.1 . .
O7 C15 O6 121.3(5) . .
O7 C15 C16 120.1(5) . .
O6 C15 C16 118.6(5) . .
C17 C16 C22 119.8(5) . .
C17 C16 C15 122.0(5) . .
C22 C16 C15 118.2(5) . .
C16 C17 C18 120.3(5) . .
C16 C17 H17 119.9 . .
C18 C17 H17 119.9 . .
C17 C18 C19 120.4(5) . .
C17 C18 N4 119.9(5) . .
C19 C18 N4 119.6(5) . .
C18 C19 C20 118.9(5) . .
C18 C19 H19 120.5 . .
C20 C19 H19 120.5 . .
C22 C20 C19 119.7(5) . .
C22 C20 C21 120.3(5) . .
C19 C20 C21 119.9(5) . .
O8 C21 O9 125.1(6) . .
O8 C21 C20 118.8(6) . .
O9 C21 C20 116.1(5) . .
C20 C22 C16 120.7(5) . .
C20 C22 H22 119.6 . .
C16 C22 H22 119.6 . .
O10 C23 N4 124.0(6) . .
O10 C23 C24 118.0(6) . .
N4 C23 C24 117.9(5) . .
C25 C24 C28 118.0(6) . .
C25 C24 C23 124.9(6) . .
C28 C24 C23 117.1(6) . .
C24 C25 C26 118.0(7) . .
C24 C25 H25 121.0 . .
C26 C25 H25 121.0 . .
N3 C26 C25 123.8(7) . .
N3 C26 H26 118.1 . .
C25 C26 H26 118.1 . .
N3 C27 C28 123.7(7) . .
N3 C27 H27 118.2 . .
C28 C27 H27 118.2 . .
C27 C28 C24 119.2(6) . .
C27 C28 H28 120.4 . .
C24 C28 H28 120.4 . .
C12 N1 C13 118.1(6) . .
C12 N1 Ag1 121.0(5) . .
C13 N1 Ag1 120.0(5) . .
C9 N2 C4 124.2(5) . .
C9 N2 H2 117.9 . .
C4 N2 H2 117.9 . .
C27 N3 C26 117.3(6) . .
C27 N3 Ag1 119.5(5) . 5_666
C26 N3 Ag1 122.5(5) . 5_666
C23 N4 C18 124.8(5) . .
C23 N4 H4 117.6 . .
C18 N4 H4 117.6 . .
C1 O1 Sm1 92.8(3) . .
C1 O2 Sm1 93.8(4) . .
C7 O3 Sm1 164.3(4) . 2
C7 O4 Sm1 128.0(4) . 6_575
C15 O6 Sm1 92.4(3) . .
C15 O7 Sm1 93.3(3) . .
C21 O8 Sm1 129.8(4) . 5_566
C21 O9 Sm1 139.1(4) . 1_545
H1WC O1W H1WD 108.4 . .
H3WD O3W H3WB 109.6 . .
H4WB O4W H4WC 109.5 . .
H2WA O2W H2WB 108.7 . .

loop_
_geom_bond_atom_site_label_1
_geom_bond_atom_site_label_2
_geom_bond_distance
_geom_bond_site_symmetry_2
Ag1 N3 2.155(5) 5_666
Ag1 N1 2.155(5) .
Ag1 Ag1 3.3201(14) 2_655
Sm1 O3 2.317(4) 2
Sm1 O9 2.335(4) 1_565
Sm1 O4 2.367(4) 6_576
Sm1 O8 2.369(4) 5_566
Sm1 O7 2.467(4) .
Sm1 O6 2.484(4) .
Sm1 O2 2.493(4) .
Sm1 O1 2.515(4) .
C1 O1 1.245(7) .
C1 O2 1.249(7) .
C1 C2 1.512(8) .
C2 C3 1.385(8) .
C2 C8 1.392(8) .
C3 C4 1.371(8) .
C3 H3 0.9300 .
C4 C5 1.378(8) .
C4 N2 1.412(7) .
C5 C6 1.377(8) .
C5 H5 0.9300 .
C6 C8 1.392(8) .
C6 C7 1.482(8) .
C7 O4 1.249(7) .
C7 O3 1.254(7) .
C8 H8 0.9300 .
C9 O5 1.222(8) .
C9 N2 1.350(8) .
C9 C10 1.512(8) .
C10 C14 1.368(9) .
C10 C11 1.378(9) .
C11 C12 1.379(9) .
C11 H11 0.9300 .
C12 N1 1.320(9) .
C12 H12 0.9300 .
C13 N1 1.339(9) .
C13 C14 1.368(9) .
C13 H13 0.9300 .
C14 H14 0.9300 .
C15 O7 1.256(7) .
C15 O6 1.261(7) .
C15 C16 1.481(8) .
C16 C17 1.384(8) .
C16 C22 1.393(8) .
C17 C18 1.383(8) .
C17 H17 0.9300 .
C18 C19 1.401(8) .
C18 N4 1.417(7) .
C19 C20 1.413(8) .
C19 H19 0.9300 .
C20 C22 1.379(8) .
C20 C21 1.480(8) .
C21 O8 1.247(7) .
C21 O9 1.267(8) .
C22 H22 0.9300 .
C23 O10 1.208(8) .
C23 N4 1.345(8) .
C23 C24 1.508(8) .
C24 C25 1.381(9) .
C24 C28 1.383(10) .
C25 C26 1.383(9) .
C25 H25 0.9300 .
C26 N3 1.331(9) .
C26 H26 0.9300 .
C27 N3 1.309(9) .
C27 C28 1.371(9) .
C27 H27 0.9300 .
C28 H28 0.9300 .
N2 H2 0.8600 .
N3 Ag1 2.155(5) 5_666
N4 H4 0.8600 .
O3 Sm1 2.317(4) 2
O4 Sm1 2.367(4) 6_575
O8 Sm1 2.369(4) 5_566
O9 Sm1 2.335(4) 1_545
O1W H1WC 0.8501 .
O1W H1WD 0.8500 .
O3W H3WD 0.8500 .
O3W H3WB 0.8500 .
O4W H4WB 0.8499 .
O4W H4WC 0.8501 .
O2W H2WA 0.8500 .
O2W H2WB 0.8499 .

loop_
_geom_torsion_atom_site_label_1
_geom_torsion_atom_site_label_2
_geom_torsion_atom_site_label_3
_geom_torsion_atom_site_label_4
_geom_torsion
_geom_torsion_site_symmetry_1
_geom_torsion_site_symmetry_4
O1 C1 C2 C3 -172.4(6) . .
O2 C1 C2 C3 8.3(9) . .
O1 C1 C2 C8 11.6(9) . .
O2 C1 C2 C8 -167.7(6) . .
C8 C2 C3 C4 4.7(10) . .
C1 C2 C3 C4 -171.3(6) . .
C2 C3 C4 C5 -0.2(10) . .
C2 C3 C4 N2 -179.2(6) . .
C3 C4 C5 C6 -4.4(9) . .
N2 C4 C5 C6 174.6(6) . .
C4 C5 C6 C8 4.3(9) . .
C4 C5 C6 C7 -175.4(5) . .
C5 C6 C7 O4 -24.4(8) . .
C8 C6 C7 O4 155.8(6) . .
C5 C6 C7 O3 154.1(6) . .
C8 C6 C7 O3 -25.7(8) . .
C5 C6 C8 C2 0.2(9) . .
C7 C6 C8 C2 -180.0(5) . .
C3 C2 C8 C6 -4.7(9) . .
C1 C2 C8 C6 171.3(5) . .
O5 C9 C10 C14 30.5(9) . .
N2 C9 C10 C14 -150.3(6) . .
O5 C9 C10 C11 -145.3(7) . .
N2 C9 C10 C11 33.9(8) . .
C14 C10 C11 C12 -0.5(9) . .
C9 C10 C11 C12 175.3(6) . .
C10 C11 C12 N1 -0.8(11) . .
C11 C10 C14 C13 0.2(10) . .
C9 C10 C14 C13 -175.8(6) . .
N1 C13 C14 C10 1.5(11) . .
O7 C15 C16 C17 -37.0(8) . .
O6 C15 C16 C17 142.9(6) . .
O7 C15 C16 C22 145.4(6) . .
O6 C15 C16 C22 -34.8(8) . .
C22 C16 C17 C18 1.9(8) . .
C15 C16 C17 C18 -175.7(5) . .
C16 C17 C18 C19 1.9(9) . .
C16 C17 C18 N4 178.7(5) . .
C17 C18 C19 C20 -2.7(9) . .
N4 C18 C19 C20 -179.6(5) . .
C18 C19 C20 C22 -0.2(8) . .
C18 C19 C20 C21 175.6(5) . .
C22 C20 C21 O8 -25.9(8) . .
C19 C20 C21 O8 158.3(5) . .
C22 C20 C21 O9 152.2(6) . .
C19 C20 C21 O9 -23.6(8) . .
C19 C20 C22 C16 4.0(8) . .
C21 C20 C22 C16 -171.8(5) . .
C17 C16 C22 C20 -4.9(8) . .
C15 C16 C22 C20 172.8(5) . .
O10 C23 C24 C25 -149.1(8) . .
N4 C23 C24 C25 32.5(10) . .
O10 C23 C24 C28 29.1(10) . .
N4 C23 C24 C28 -149.3(6) . .
C28 C24 C25 C26 -0.1(9) . .
C23 C24 C25 C26 178.1(6) . .
C24 C25 C26 N3 2.6(11) . .
N3 C27 C28 C24 1.4(10) . .
C25 C24 C28 C27 -1.8(9) . .
C23 C24 C28 C27 179.9(6) . .
C11 C12 N1 C13 2.5(11) . .
C11 C12 N1 Ag1 -166.9(5) . .
C14 C13 N1 C12 -2.8(10) . .
C14 C13 N1 Ag1 166.7(5) . .
N3 Ag1 N1 C12 -13.6(14) 5_666 .
Ag1 Ag1 N1 C12 84.5(5) 2_655 .
N3 Ag1 N1 C13 177.2(10) 5_666 .
Ag1 Ag1 N1 C13 -84.7(5) 2_655 .
O5 C9 N2 C4 4.5(10) . .
C10 C9 N2 C4 -174.7(5) . .
C3 C4 N2 C9 -142.5(6) . .
C5 C4 N2 C9 38.5(9) . .
C28 C27 N3 C26 1.1(10) . .
C28 C27 N3 Ag1 -169.9(5) . 5_666
C25 C26 N3 C27 -3.1(11) . .
C25 C26 N3 Ag1 167.6(5) . 5_666
O10 C23 N4 C18 -5.0(11) . .
C24 C23 N4 C18 173.2(5) . .
C17 C18 N4 C23 149.7(6) . .
C19 C18 N4 C23 -33.4(9) . .
O2 C1 O1 Sm1 4.6(6) . .
C2 C1 O1 Sm1 -174.7(5) . .
O3 Sm1 O1 C1 157.0(4) 2 .
O9 Sm1 O1 C1 77.3(4) 1_565 .
O4 Sm1 O1 C1 28.6(5) 6_576 .
O8 Sm1 O1 C1 -152.2(3) 5_566 .
O7 Sm1 O1 C1 -55.5(4) . .
O6 Sm1 O1 C1 -98.2(4) . .
O2 Sm1 O1 C1 -2.5(3) . .
O1 C1 O2 Sm1 -4.7(6) . .
C2 C1 O2 Sm1 174.7(5) . .
O3 Sm1 O2 C1 -22.1(4) 2 .
O9 Sm1 O2 C1 -87.3(4) 1_565 .
O4 Sm1 O2 C1 -160.4(4) 6_576 .
O8 Sm1 O2 C1 120.9(4) 5_566 .
O7 Sm1 O2 C1 129.2(4) . .
O6 Sm1 O2 C1 76.7(4) . .
O1 Sm1 O2 C1 2.5(3) . .
O4 C7 O3 Sm1 -30.2(18) . 2
C6 C7 O3 Sm1 151.4(12) . 2
O3 C7 O4 Sm1 11.0(8) . 6_575
C6 C7 O4 Sm1 -170.6(4) . 6_575
O7 C15 O6 Sm1 -6.4(6) . .
C16 C15 O6 Sm1 173.7(5) . .
O3 Sm1 O6 C15 -158.6(4) 2 .
O9 Sm1 O6 C15 117.3(4) 1_565 .
O4 Sm1 O6 C15 -19.0(4) 6_576 .
O8 Sm1 O6 C15 -86.8(4) 5_566 .
O7 Sm1 O6 C15 3.5(3) . .
O2 Sm1 O6 C15 76.8(4) . .
O1 Sm1 O6 C15 128.3(4) . .
O6 C15 O7 Sm1 6.5(6) . .
C16 C15 O7 Sm1 -173.7(5) . .
O3 Sm1 O7 C15 31.8(5) 2 .
O9 Sm1 O7 C15 -152.2(3) 1_565 .
O4 Sm1 O7 C15 157.0(4) 6_576 .
O8 Sm1 O7 C15 77.2(4) 5_566 .
O6 Sm1 O7 C15 -3.5(3) . .
O2 Sm1 O7 C15 -99.5(4) . .
O1 Sm1 O7 C15 -58.8(4) . .
O9 C21 O8 Sm1 67.5(8) . 5_566
C20 C21 O8 Sm1 -114.6(5) . 5_566
O8 C21 O9 Sm1 -49.9(9) . 1_545
C20 C21 O9 Sm1 132.1(5) . 1_545
